data_2104259
loop_
_publ_author_name
'van Mechelen, Jan B.'
'Goubitz, Kees'
'Pop, Mihaela'
'Peschar, Rene'
'Schenk, Henk'

_publ_section_title
;
 Structures of mono-unsaturated triacylglycerols. V. The \b'~1~-2,
 \b'-3 and \b~2~-3 polymorphs of 1,3-dilauroyl-2-oleoylglycerol (LaOLa)
 from synchrotron and laboratory powder diffraction data
;
_journal_coeditor_code DR5021
_journal_issue 6
_journal_name_full 'Acta Crystallographica Section B'
_journal_page_first 771
_journal_page_last 779
_journal_paper_doi 10.1107/S0108768108031601
_journal_volume 64
_journal_year 2008
_chemical_formula_moiety 'C45 H84 O6'
_chemical_formula_structural 'C45 H84 O6'
_chemical_formula_sum 'C45 H84 O6'
_chemical_formula_weight 721.2
_chemical_melting_point 287.5
_chemical_name_common '\b'-2 LaOLa'
_chemical_name_systematic 1,3-dilauroyl-2-oleoylglycerol
_space_group_IT_number 2
_symmetry_cell_setting triclinic
_symmetry_space_group_name_Hall '-P 1'
_symmetry_space_group_name_H-M 'P -1'
_audit_creation_method 'from EXP file using GSAS2CIF'
_cell_angle_alpha 95.006(4)
_cell_angle_beta 101.463(3)
_cell_angle_gamma 84.613(6)
_cell_formula_units_Z 2
_cell_length_a 12.0497(7)
_cell_length_b 36.592(3)
_cell_length_c 5.4266(2)
_cell_measurement_temperature 243
_cell_volume 2328.8(3)
_computing_structure_refinement GSAS
_diffrn_ambient_temperature 243
_diffrn_radiation_type synchrotron
_diffrn_radiation_wavelength 0.4093
_exptl_absorpt_correction_T_max 1.00000
_exptl_absorpt_correction_T_min 1.00000
_exptl_absorpt_process_details
;   GSAS Absorption/surface roughness correction: function number 0
 No correction is applied.
;
_exptl_crystal_colour white
_exptl_crystal_density_diffrn 1.028
_exptl_crystal_description 'solid fat'
_refine_ls_extinction_method none
_refine_ls_goodness_of_fit_all 2.26
_refine_ls_hydrogen_treatment constr
_refine_ls_matrix_type full
_refine_ls_number_parameters 467
_refine_ls_number_restraints 422
_refine_ls_shift/su_max 0.27
_refine_ls_shift/su_mean 0.01
_reflns_number_total 1280
_cod_data_source_file dr5021.cif
_cod_data_source_block I
_cod_depositor_comments
;
The following automatic conversions were performed:
'_geom_bond_publ_flag' value 'N' changed to 'n' according to
'/home/saulius/struct/CIF-dictionaries/cif_core.dic' dictionary named
'cif_core.dic' version 2.4.1 from 2010-06-29 (268
times).

'_geom_angle_publ_flag' value 'N' changed to 'n' according to
'/home/saulius/struct/CIF-dictionaries/cif_core.dic' dictionary named
'cif_core.dic' version 2.4.1 from 2010-06-29 (258 times).

Automatic conversion script
Id: cif_fix_enum 1527 2010-12-29 10:47:43Z saulius 

The following automatic conversions were performed:

'_geom_bond_publ_flag' value 'N' changed to 'n' according to
/home/saulius/struct/CIF-dictionaries/cif_core.dic dictionary named
'cif_core.dic' version 2.4.1 from 2010-06-29 (268
times).

'_geom_angle_publ_flag' value 'N' changed to 'n' according
to /home/saulius/struct/CIF-dictionaries/cif_core.dic dictionary
named 'cif_core.dic' version 2.4.1 from 2010-06-29 (258 times).

Automatic conversion script
Id: cif_fix_values 1715 2011-07-08 13:25:40Z adriana 
;
_cod_original_cell_volume 2328.9(3)
_cod_database_code 2104259

loop_
_symmetry_equiv_pos_site_id
_symmetry_equiv_pos_as_xyz
1 +x,+y,+z
-1 -x,-y,-z

loop_
_atom_site_type_symbol
_atom_site_label
_atom_site_fract_x
_atom_site_fract_y
_atom_site_fract_z
_atom_site_U_iso_or_equiv
_atom_site_thermal_displace_type
_atom_site_occupancy
O O1a 0.79386(4) 0.519627(18) 0.37130(13) 0.0253 Uiso 1.0
C C1a 0.86529(5) 0.49645(2) 0.26128(17) 0.0253 Uiso 1.0
C C2a 0.80383(6) 0.46587(2) 0.10550(16) 0.0253 Uiso 1.0
O O2a 0.96580(5) 0.49903(3) 0.2907(3) 0.0253 Uiso 1.0
C C3a 0.88937(4) 0.436138(17) 0.02179(12) 0.0253 Uiso 1.0
C C4a 0.82727(4) 0.403966(17) -0.12116(12) 0.0253 Uiso 1.0
C C5a 0.91016(4) 0.376702(17) -0.23385(12) 0.0253 Uiso 1.0
C C6a 0.84899(4) 0.343872(17) -0.36740(12) 0.0253 Uiso 1.0
C C7a 0.92973(4) 0.317808(17) -0.49425(12) 0.0253 Uiso 1.0
C C8a 0.86918(4) 0.284451(17) -0.62224(12) 0.0253 Uiso 1.0
C C9a 0.94900(4) 0.258803(17) -0.75431(12) 0.0253 Uiso 1.0
C C10a 0.88945(4) 0.224929(17) -0.87605(12) 0.0253 Uiso 1.0
C C11a 0.97272(4) 0.197589(17) -0.98820(12) 0.0253 Uiso 1.0
C C12a 0.91056(5) 0.165445(17) -1.13227(11) 0.0253 Uiso 1.0
C C1 0.77934(4) 0.558122(15) 0.30080(9) 0.0253 Uiso 1.0
C C2 0.70420(4) 0.580785(13) 0.45564(10) 0.0253 Uiso 1.0
O O1b 0.77231(8) 0.60535(3) 0.64411(9) 0.0253 Uiso 1.0
C C1b 0.75785(7) 0.641200(11) 0.60883(8) 0.0253 Uiso 1.0
C C2b 0.80612(6) 0.663412(15) 0.84364(8) 0.0253 Uiso 1.0
O O2b 0.70840(13) 0.654007(19) 0.4177(7) 0.0253 Uiso 1.0
C C3b 0.75666(5) 0.703085(16) 0.82987(8) 0.0253 Uiso 1.0
C C4b 0.80133(5) 0.725298(16) 1.07421(8) 0.0253 Uiso 1.0
C C5b 0.74869(5) 0.764882(16) 1.06361(8) 0.0253 Uiso 1.0
C C6b 0.79264(5) 0.787002(16) 1.30843(8) 0.0253 Uiso 1.0
C C7b 0.74232(5) 0.826619(16) 1.29560(8) 0.0253 Uiso 1.0
C C8b 0.79300(5) 0.849373(16) 1.53214(9) 0.0253 Uiso 1.0
C C9b 0.73240(7) 0.88702(2) 1.53610(19) 0.0253 Uiso 1.0
C C10b 0.78219(6) 0.91597(2) 1.65564(17) 0.0253 Uiso 1.0
C C11b 0.90814(5) 0.915237(16) 1.74712(9) 0.0253 Uiso 1.0
C C12b 0.95465(5) 0.947269(15) 1.65164(8) 0.0253 Uiso 1.0
C C13b 1.08104(5) 0.948207(15) 1.76039(8) 0.0253 Uiso 1.0
C C14b 1.12731(5) 0.980564(15) 1.66697(8) 0.0253 Uiso 1.0
C C15b 1.25257(5) 0.982232(15) 1.78195(8) 0.0253 Uiso 1.0
C C16b 1.29871(5) 1.014805(15) 1.68956(8) 0.0253 Uiso 1.0
C C17b 1.42564(5) 1.015256(15) 1.79313(9) 0.0253 Uiso 1.0
C C18b 1.47196(5) 1.047562(17) 1.69855(10) 0.0253 Uiso 1.0
C C3 0.64758(5) 0.556035(16) 0.59216(8) 0.0253 Uiso 1.0
O O1c 0.52261(12) 0.563111(17) 0.52525(8) 0.0253 Uiso 1.0
C C1c 0.46312(4) 0.559280(13) 0.70535(9) 0.0253 Uiso 1.0
C C2c 0.38835(4) 0.593623(17) 0.74752(10) 0.0253 Uiso 1.0
O O2c 0.46461(8) 0.53142(4) 0.8084(4) 0.0253 Uiso 1.0
C C3c 0.46082(4) 0.625878(17) 0.83751(12) 0.0253 Uiso 1.0
C C4c 0.39612(4) 0.655462(17) 0.98205(12) 0.0253 Uiso 1.0
C C5c 0.47076(4) 0.686921(17) 1.08255(12) 0.0253 Uiso 1.0
C C6c 0.40462(4) 0.717198(17) 1.21745(12) 0.0253 Uiso 1.0
C C7c 0.47862(4) 0.749080(17) 1.31287(12) 0.0253 Uiso 1.0
C C8c 0.41294(4) 0.779206(17) 1.44911(12) 0.0253 Uiso 1.0
C C9c 0.48675(4) 0.811098(17) 1.54351(12) 0.0253 Uiso 1.0
C C10c 0.42052(4) 0.841473(17) 1.67755(12) 0.0253 Uiso 1.0
C C11c 0.49361(4) 0.873581(17) 1.76817(12) 0.0253 Uiso 1.0
C C12c 0.42835(5) 0.903570(17) 1.90620(11) 0.0253 Uiso 1.0
H H121a 0.87627(14) 0.15252(4) -1.0142(3) 0.0506 Uiso 1.0
H H122a 0.84924(10) 0.17488(3) -1.2695(4) 0.0506 Uiso 1.0
H H123a 0.96548(11) 0.14786(4) -1.2074(2) 0.0506 Uiso 1.0
H H111a 1.03341(10) 0.18813(3) -0.8494(4) 0.0506 Uiso 1.0
H H112a 1.00812(14) 0.21021(4) -1.1058(3) 0.0506 Uiso 1.0
H H101a 0.82479(10) 0.23249(3) -1.0125(3) 0.0506 Uiso 1.0
H H102a 0.85982(13) 0.21304(4) -0.7459(4) 0.0506 Uiso 1.0
H H91a 1.01773(11) 0.25101(3) -0.6287(3) 0.0506 Uiso 1.0
H H92a 0.97246(12) 0.27199(4) -0.8873(4) 0.0506 Uiso 1.0
H H81a 0.80139(11) 0.29281(3) -0.7488(3) 0.0506 Uiso 1.0
H H82a 0.84401(13) 0.27106(4) -0.4928(4) 0.0506 Uiso 1.0
H H71a 0.95652(13) 0.33089(4) -0.6233(4) 0.0506 Uiso 1.0
H H72a 0.99644(11) 0.30950(3) -0.3649(3) 0.0506 Uiso 1.0
H H61a 0.78326(10) 0.35268(3) -0.4974(3) 0.0506 Uiso 1.0
H H62a 0.82068(13) 0.33062(4) -0.2418(4) 0.0506 Uiso 1.0
H H51a 0.97282(10) 0.36807(3) -0.0964(4) 0.0506 Uiso 1.0
H H52a 0.94283(14) 0.38905(4) -0.3577(3) 0.0506 Uiso 1.0
H H41a 0.76617(10) 0.41339(3) -0.2597(4) 0.0506 Uiso 1.0
H H42a 0.79234(14) 0.39137(4) -0.0030(3) 0.0506 Uiso 1.0
H H31a 0.93287(16) 0.44675(4) -0.0908(3) 0.0506 Uiso 1.0
H H32a 0.94339(10) 0.42724(3) 0.1736(4) 0.0506 Uiso 1.0
H H21a 0.75674(17) 0.45483(4) 0.2086(3) 0.0506 Uiso 1.0
H H22a 0.75296(10) 0.47598(4) -0.0470(5) 0.0506 Uiso 1.0
H H11 0.8553(3) 0.56845(4) 0.3316(2) 0.0506 Uiso 1.0
H H12 0.74400(9) 0.55885(3) 0.1184(4) 0.0506 Uiso 1.0
H H181b 1.46182(10) 1.04457(3) 1.5107(4) 0.0506 Uiso 1.0
H H182b 1.42998(10) 1.07097(6) 1.7490(2) 0.0506 Uiso 1.0
H H183b 1.55453(18) 1.04835(3) 1.7737(2) 0.0506 Uiso 1.0
H H171b 1.46539(10) 0.99177(6) 1.7359(2) 0.0506 Uiso 1.0
H H172b 1.43925(9) 1.01765(3) 1.9814(4) 0.0506 Uiso 1.0
H H161b 1.25886(10) 1.03818(6) 1.7483(2) 0.0506 Uiso 1.0
H H162b 1.28502(9) 1.01268(3) 1.5011(4) 0.0506 Uiso 1.0
H H151b 1.29541(10) 0.95893(6) 1.7314(2) 0.0506 Uiso 1.0
H H152b 1.26234(9) 0.98508(3) 1.9698(4) 0.0506 Uiso 1.0
H H141b 1.08461(10) 1.00390(6) 1.7166(2) 0.0506 Uiso 1.0
H H142b 1.11761(9) 0.97756(3) 1.4792(4) 0.0506 Uiso 1.0
H H131b 1.09298(9) 0.95080(3) 1.9486(4) 0.0506 Uiso 1.0
H H132b 1.12213(10) 0.92476(6) 1.7060(2) 0.0506 Uiso 1.0
H H121b 0.91377(10) 0.97079(6) 1.7043(2) 0.0506 Uiso 1.0
H H122b 0.94281(9) 0.94440(3) 1.4636(4) 0.0506 Uiso 1.0
H H111b 0.92516(9) 0.91710(3) 1.9356(4) 0.0506 Uiso 1.0
H H112b 0.94485(10) 0.89164(6) 1.6836(2) 0.0506 Uiso 1.0
H H101b 0.73644(10) 0.94019(6) 1.6581(8) 0.0506 Uiso 1.0
H H91b 0.6485(3) 0.88947(3) 1.4739(7) 0.0506 Uiso 1.0
H H81b 0.78505(11) 0.83698(4) 1.6841(6) 0.0506 Uiso 1.0
H H82b 0.8753(4) 0.85152(3) 1.5343(2) 0.0506 Uiso 1.0
H H71b 0.6582(3) 0.82731(3) 1.2814(2) 0.0506 Uiso 1.0
H H72b 0.75958(11) 0.83711(4) 1.1445(5) 0.0506 Uiso 1.0
H H61b 0.8771(2) 0.78648(3) 1.3356(2) 0.0506 Uiso 1.0
H H62b 0.77044(12) 0.77592(4) 1.4518(4) 0.0506 Uiso 1.0
H H51b 0.6642(3) 0.76493(3) 1.0383(2) 0.0506 Uiso 1.0
H H52b 0.76932(12) 0.77629(4) 0.9198(4) 0.0506 Uiso 1.0
H H41b 0.78112(12) 0.71393(4) 1.2190(4) 0.0506 Uiso 1.0
H H42b 0.8860(3) 0.72524(3) 1.0983(2) 0.0506 Uiso 1.0
H H31b 0.77902(12) 0.71398(4) 0.6857(4) 0.0506 Uiso 1.0
H H32b 0.6721(2) 0.70381(3) 0.8031(2) 0.0506 Uiso 1.0
H H21b 0.8906(3) 0.66257(3) 0.8619(2) 0.0506 Uiso 1.0
H H22b 0.78701(12) 0.65291(3) 0.9927(5) 0.0506 Uiso 1.0
H H21 0.64497(10) 0.59583(4) 0.3429(3) 0.0506 Uiso 1.0
H H121c 0.42181(10) 0.92692(6) 1.8201(4) 0.0506 Uiso 1.0
H H122c 0.46959(10) 0.90752(3) 2.0840(3) 0.0506 Uiso 1.0
H H123c 0.3507(6) 0.89595(3) 1.9052(2) 0.0506 Uiso 1.0
H H111c 0.51452(12) 0.88375(3) 1.6200(4) 0.0506 Uiso 1.0
H H112c 0.56424(11) 0.86479(3) 1.8849(3) 0.0506 Uiso 1.0
H H101c 0.39837(12) 0.83160(3) 1.8255(4) 0.0506 Uiso 1.0
H H102c 0.35050(11) 0.85018(3) 1.5582(3) 0.0506 Uiso 1.0
H H91c 0.50998(12) 0.82108(3) 1.3971(4) 0.0506 Uiso 1.0
H H92c 0.55606(11) 0.80213(3) 1.6636(3) 0.0506 Uiso 1.0
H H81c 0.39043(12) 0.76905(3) 1.5956(4) 0.0506 Uiso 1.0
H H82c 0.34325(11) 0.78823(3) 1.3305(3) 0.0506 Uiso 1.0
H H71c 0.50136(12) 0.75925(3) 1.1670(4) 0.0506 Uiso 1.0
H H72c 0.54821(11) 0.73999(3) 1.4317(3) 0.0506 Uiso 1.0
H H61c 0.33528(11) 0.72625(3) 1.0977(3) 0.0506 Uiso 1.0
H H62c 0.38142(12) 0.70712(3) 1.3634(4) 0.0506 Uiso 1.0
H H51c 0.49547(12) 0.69714(3) 0.9391(4) 0.0506 Uiso 1.0
H H52c 0.53914(11) 0.67749(3) 1.2034(3) 0.0506 Uiso 1.0
H H41c 0.32614(11) 0.66510(3) 0.8667(3) 0.0506 Uiso 1.0
H H42c 0.37405(12) 0.64453(4) 1.1264(4) 0.0506 Uiso 1.0
H H31c 0.53263(11) 0.61708(3) 0.9506(3) 0.0506 Uiso 1.0
H H32c 0.47971(12) 0.63651(4) 0.6885(5) 0.0506 Uiso 1.0
H H21c 0.33542(10) 0.59914(3) 0.5858(4) 0.0506 Uiso 1.0
H H22c 0.34321(14) 0.58977(3) 0.8777(3) 0.0506 Uiso 1.0
H H31 0.67291(9) 0.56092(3) 0.7779(3) 0.0506 Uiso 1.0
H H32 0.66941(9) 0.52973(10) 0.5430(2) 0.0506 Uiso 1.0

loop_
_atom_type_symbol
_atom_type_scat_dispersion_real
_atom_type_scat_dispersion_imag
_atom_type_scat_source
O 0.047 0.032 International_Tables_Vol_C
C 0.017 0.009 International_Tables_Vol_C
H 0.000 0.000 International_Tables_Vol_C

loop_
_geom_angle_atom_site_label_1
_geom_angle_atom_site_label_2
_geom_angle_atom_site_label_3
_geom_angle_site_symmetry_1
_geom_angle_site_symmetry_3
_geom_angle
_geom_angle_publ_flag
C1a O1a C1 1_555 1_555 117.03(4) n
O1a C1a C2a 1_555 1_555 110.98(6) n
O1a C1a O2a 1_555 1_555 124.48(9) n
C2a C1a O2a 1_555 1_555 124.48(9) n
C1a C2a C3a 1_555 1_555 110.02(4) n
C1a C2a H21a 1_555 1_555 109.32(9) n
C1a C2a H22a 1_555 1_555 109.39(9) n
C3a C2a H21a 1_555 1_555 109.37(11) n
C3a C2a H22a 1_555 1_555 109.38(13) n
H21a C2a H22a 1_555 1_555 109.35(15) n
C2a C3a C4a 1_555 1_555 109.94(4) n
C2a C3a H31a 1_555 1_555 109.38(10) n
C2a C3a H32a 1_555 1_555 109.38(12) n
C4a C3a H31a 1_555 1_555 109.38(10) n
C4a C3a H32a 1_555 1_555 109.38(9) n
H31a C3a H32a 1_555 1_555 109.37(14) n
C3a C4a C5a 1_555 1_555 110.01(4) n
C3a C4a H41a 1_555 1_555 109.37(9) n
C3a C4a H42a 1_555 1_555 109.36(10) n
C5a C4a H41a 1_555 1_555 109.36(11) n
C5a C4a H42a 1_555 1_555 109.36(10) n
H41a C4a H42a 1_555 1_555 109.36(13) n
C4a C5a C6a 1_555 1_555 109.93(4) n
C4a C5a H51a 1_555 1_555 109.37(11) n
C4a C5a H52a 1_555 1_555 109.39(10) n
C6a C5a H51a 1_555 1_555 109.39(9) n
C6a C5a H52a 1_555 1_555 109.38(10) n
H51a C5a H52a 1_555 1_555 109.37(13) n
C5a C6a C7a 1_555 1_555 110.01(4) n
C5a C6a H61a 1_555 1_555 109.37(9) n
C5a C6a H62a 1_555 1_555 109.36(10) n
C7a C6a H61a 1_555 1_555 109.36(10) n
C7a C6a H62a 1_555 1_555 109.37(10) n
H61a C6a H62a 1_555 1_555 109.36(13) n
C6a C7a C8a 1_555 1_555 109.94(4) n
C6a C7a H71a 1_555 1_555 109.38(10) n
C6a C7a H72a 1_555 1_555 109.37(10) n
C8a C7a H71a 1_555 1_555 109.38(10) n
C8a C7a H72a 1_555 1_555 109.38(9) n
H71a C7a H72a 1_555 1_555 109.37(13) n
C7a C8a C9a 1_555 1_555 109.99(4) n
C7a C8a H81a 1_555 1_555 109.37(9) n
C7a C8a H82a 1_555 1_555 109.37(11) n
C9a C8a H81a 1_555 1_555 109.36(10) n
C9a C8a H82a 1_555 1_555 109.37(10) n
H81a C8a H82a 1_555 1_555 109.36(13) n
C8a C9a C10a 1_555 1_555 109.96(4) n
C8a C9a H91a 1_555 1_555 109.36(10) n
C8a C9a H92a 1_555 1_555 109.38(10) n
C10a C9a H91a 1_555 1_555 109.38(9) n
C10a C9a H92a 1_555 1_555 109.37(11) n
H91a C9a H92a 1_555 1_555 109.37(13) n
C9a C10a C11a 1_555 1_555 109.98(4) n
C9a C10a H101a 1_555 1_555 109.37(9) n
C9a C10a H102a 1_555 1_555 109.37(10) n
C11a C10a H101a 1_555 1_555 109.37(10) n
C11a C10a H102a 1_555 1_555 109.37(10) n
H101a C10a H102a 1_555 1_555 109.36(13) n
C10a C11a C12a 1_555 1_555 109.98(4) n
C10a C11a H111a 1_555 1_555 109.36(11) n
C10a C11a H112a 1_555 1_555 109.37(10) n
C12a C11a H111a 1_555 1_555 109.37(9) n
C12a C11a H112a 1_555 1_555 109.37(10) n
H111a C11a H112a 1_555 1_555 109.37(14) n
C11a C12a H121a 1_555 1_555 109.48(10) n
C11a C12a H122a 1_555 1_555 109.48(9) n
C11a C12a H123a 1_555 1_555 109.46(9) n
H121a C12a H122a 1_555 1_555 109.47(14) n
H121a C12a H123a 1_555 1_555 109.47(13) n
H122a C12a H123a 1_555 1_555 109.46(13) n
O1a C1 C2 1_555 1_555 109.95(5) n
O1a C1 H11 1_555 1_555 109.38(10) n
O1a C1 H12 1_555 1_555 109.39(8) n
C2 C1 H11 1_555 1_555 109.37(12) n
C2 C1 H12 1_555 1_555 109.36(9) n
H11 C1 H12 1_555 1_555 109.37(12) n
C1 C2 O1b 1_555 1_555 109.99(5) n
C1 C2 C3 1_555 1_555 109.99(4) n
C1 C2 H21 1_555 1_555 109.46(11) n
O1b C2 C3 1_555 1_555 108.47(5) n
O1b C2 H21 1_555 1_555 109.46(10) n
C3 C2 H21 1_555 1_555 109.45(10) n
C2 O1b C1b 1_555 1_555 117.00(6) n
O1b C1b C2b 1_555 1_555 110.98(4) n
O1b C1b O2b 1_555 1_555 124.47(8) n
C2b C1b O2b 1_555 1_555 124.48(8) n
C1b C2b C3b 1_555 1_555 109.96(4) n
C1b C2b H21b 1_555 1_555 109.39(8) n
C1b C2b H22b 1_555 1_555 109.37(10) n
C3b C2b H21b 1_555 1_555 109.37(9) n
C3b C2b H22b 1_555 1_555 109.37(9) n
H21b C2b H22b 1_555 1_555 109.37(11) n
C2b C3b C4b 1_555 1_555 109.98(4) n
C2b C3b H31b 1_555 1_555 109.36(9) n
C2b C3b H32b 1_555 1_555 109.36(9) n
C4b C3b H31b 1_555 1_555 109.37(10) n
C4b C3b H32b 1_555 1_555 109.38(8) n
H31b C3b H32b 1_555 1_555 109.37(12) n
C3b C4b C5b 1_555 1_555 109.97(4) n
C3b C4b H41b 1_555 1_555 109.37(11) n
C3b C4b H42b 1_555 1_555 109.38(8) n
C5b C4b H41b 1_555 1_555 109.37(9) n
C5b C4b H42b 1_555 1_555 109.37(9) n
H41b C4b H42b 1_555 1_555 109.37(11) n
C4b C5b C6b 1_555 1_555 109.98(4) n
C4b C5b H51b 1_555 1_555 109.36(9) n
C4b C5b H52b 1_555 1_555 109.37(9) n
C6b C5b H51b 1_555 1_555 109.37(8) n
C6b C5b H52b 1_555 1_555 109.37(10) n
H51b C5b H52b 1_555 1_555 109.37(11) n
C5b C6b C7b 1_555 1_555 109.98(4) n
C5b C6b H61b 1_555 1_555 109.38(8) n
C5b C6b H62b 1_555 1_555 109.37(10) n
C7b C6b H61b 1_555 1_555 109.36(9) n
C7b C6b H62b 1_555 1_555 109.37(9) n
H61b C6b H62b 1_555 1_555 109.37(12) n
C6b C7b C8b 1_555 1_555 109.96(4) n
C6b C7b H71b 1_555 1_555 109.37(9) n
C6b C7b H72b 1_555 1_555 109.37(9) n
C8b C7b H71b 1_555 1_555 109.38(8) n
C8b C7b H72b 1_555 1_555 109.37(10) n
H71b C7b H72b 1_555 1_555 109.37(11) n
C7b C8b C9b 1_555 1_555 109.99(5) n
C7b C8b H81b 1_555 1_555 109.37(12) n
C7b C8b H82b 1_555 1_555 109.37(8) n
C9b C8b H81b 1_555 1_555 109.36(11) n
C9b C8b H82b 1_555 1_555 109.37(9) n
H81b C8b H82b 1_555 1_555 109.37(11) n
C8b C9b C10b 1_555 1_555 122.08(7) n
C8b C9b H91b 1_555 1_555 118.47(9) n
C10b C9b H91b 1_555 1_555 118.49(11) n
C9b C10b C11b 1_555 1_555 122.15(7) n
C9b C10b H101b 1_555 1_555 118.48(14) n
C11b C10b H101b 1_555 1_555 118.48(12) n
C10b C11b C12b 1_555 1_555 109.97(5) n
C10b C11b H111b 1_555 1_555 109.38(9) n
C10b C11b H112b 1_555 1_555 109.37(9) n
C12b C11b H111b 1_555 1_555 109.37(9) n
C12b C11b H112b 1_555 1_555 109.36(11) n
H111b C11b H112b 1_555 1_555 109.37(11) n
C11b C12b C13b 1_555 1_555 110.00(4) n
C11b C12b H121b 1_555 1_555 109.36(11) n
C11b C12b H122b 1_555 1_555 109.37(9) n
C13b C12b H121b 1_555 1_555 109.36(9) n
C13b C12b H122b 1_555 1_555 109.37(8) n
H121b C12b H122b 1_555 1_555 109.37(10) n
C12b C13b C14b 1_555 1_555 109.97(4) n
C12b C13b H131b 1_555 1_555 109.38(8) n
C12b C13b H132b 1_555 1_555 109.37(9) n
C14b C13b H131b 1_555 1_555 109.37(9) n
C14b C13b H132b 1_555 1_555 109.36(11) n
H131b C13b H132b 1_555 1_555 109.37(10) n
C13b C14b C15b 1_555 1_555 110.00(4) n
C13b C14b H141b 1_555 1_555 109.36(11) n
C13b C14b H142b 1_555 1_555 109.37(9) n
C15b C14b H141b 1_555 1_555 109.37(9) n
C15b C14b H142b 1_555 1_555 109.37(8) n
H141b C14b H142b 1_555 1_555 109.36(10) n
C14b C15b C16b 1_555 1_555 109.97(4) n
C14b C15b H151b 1_555 1_555 109.37(9) n
C14b C15b H152b 1_555 1_555 109.38(8) n
C16b C15b H151b 1_555 1_555 109.36(11) n
C16b C15b H152b 1_555 1_555 109.38(9) n
H151b C15b H152b 1_555 1_555 109.37(10) n
C15b C16b C17b 1_555 1_555 109.99(4) n
C15b C16b H161b 1_555 1_555 109.36(11) n
C15b C16b H162b 1_555 1_555 109.37(8) n
C17b C16b H161b 1_555 1_555 109.37(9) n
C17b C16b H162b 1_555 1_555 109.38(8) n
H161b C16b H162b 1_555 1_555 109.36(10) n
C16b C17b C18b 1_555 1_555 109.99(4) n
C16b C17b H171b 1_555 1_555 109.36(9) n
C16b C17b H172b 1_555 1_555 109.38(8) n
C18b C17b H171b 1_555 1_555 109.36(11) n
C18b C17b H172b 1_555 1_555 109.37(9) n
H171b C17b H172b 1_555 1_555 109.36(10) n
C17b C18b H181b 1_555 1_555 109.47(9) n
C17b C18b H182b 1_555 1_555 109.46(11) n
C17b C18b H183b 1_555 1_555 109.48(9) n
H181b C18b H182b 1_555 1_555 109.47(11) n
H181b C18b H183b 1_555 1_555 109.48(12) n
H182b C18b H183b 1_555 1_555 109.47(11) n
C2 C3 O1c 1_555 1_555 109.99(5) n
C2 C3 H31 1_555 1_555 109.37(9) n
C2 C3 H32 1_555 1_555 109.36(12) n
O1c C3 H31 1_555 1_555 109.38(9) n
O1c C3 H32 1_555 1_555 109.36(9) n
H31 C3 H32 1_555 1_555 109.37(11) n
C3 O1c C1c 1_555 1_555 117.02(5) n
O1c C1c C2c 1_555 1_555 110.96(5) n
O1c C1c O2c 1_555 1_555 124.46(9) n
C2c C1c O2c 1_555 1_555 124.45(9) n
C1c C2c C3c 1_555 1_555 109.97(4) n
C1c C2c H21c 1_555 1_555 109.37(10) n
C1c C2c H22c 1_555 1_555 109.37(9) n
C3c C2c H21c 1_555 1_555 109.38(9) n
C3c C2c H22c 1_555 1_555 109.38(9) n
H21c C2c H22c 1_555 1_555 109.37(14) n
C2c C3c C4c 1_555 1_555 110.00(4) n
C2c C3c H31c 1_555 1_555 109.37(9) n
C2c C3c H32c 1_555 1_555 109.36(10) n
C4c C3c H31c 1_555 1_555 109.36(10) n
C4c C3c H32c 1_555 1_555 109.37(10) n
H31c C3c H32c 1_555 1_555 109.36(13) n
C3c C4c C5c 1_555 1_555 109.95(4) n
C3c C4c H41c 1_555 1_555 109.37(10) n
C3c C4c H42c 1_555 1_555 109.38(10) n
C5c C4c H41c 1_555 1_555 109.38(9) n
C5c C4c H42c 1_555 1_555 109.37(10) n
H41c C4c H42c 1_555 1_555 109.37(13) n
C4c C5c C6c 1_555 1_555 110.00(4) n
C4c C5c H51c 1_555 1_555 109.36(10) n
C4c C5c H52c 1_555 1_555 109.37(9) n
C6c C5c H51c 1_555 1_555 109.37(9) n
C6c C5c H52c 1_555 1_555 109.36(10) n
H51c C5c H52c 1_555 1_555 109.36(13) n
C5c C6c C7c 1_555 1_555 109.95(4) n
C5c C6c H61c 1_555 1_555 109.37(10) n
C5c C6c H62c 1_555 1_555 109.37(9) n
C7c C6c H61c 1_555 1_555 109.38(9) n
C7c C6c H62c 1_555 1_555 109.38(10) n
H61c C6c H62c 1_555 1_555 109.37(13) n
C6c C7c C8c 1_555 1_555 109.99(4) n
C6c C7c H71c 1_555 1_555 109.37(10) n
C6c C7c H72c 1_555 1_555 109.37(9) n
C8c C7c H71c 1_555 1_555 109.37(9) n
C8c C7c H72c 1_555 1_555 109.36(10) n
H71c C7c H72c 1_555 1_555 109.36(13) n
C7c C8c C9c 1_555 1_555 109.97(4) n
C7c C8c H81c 1_555 1_555 109.38(9) n
C7c C8c H82c 1_555 1_555 109.37(10) n
C9c C8c H81c 1_555 1_555 109.37(10) n
C9c C8c H82c 1_555 1_555 109.38(9) n
H81c C8c H82c 1_555 1_555 109.37(13) n
C8c C9c C10c 1_555 1_555 109.98(4) n
C8c C9c H91c 1_555 1_555 109.37(10) n
C8c C9c H92c 1_555 1_555 109.37(9) n
C10c C9c H91c 1_555 1_555 109.38(9) n
C10c C9c H92c 1_555 1_555 109.36(10) n
H91c C9c H92c 1_555 1_555 109.36(13) n
C9c C10c C11c 1_555 1_555 109.97(4) n
C9c C10c H101c 1_555 1_555 109.38(9) n
C9c C10c H102c 1_555 1_555 109.37(10) n
C11c C10c H101c 1_555 1_555 109.37(10) n
C11c C10c H102c 1_555 1_555 109.37(9) n
H101c C10c H102c 1_555 1_555 109.37(13) n
C10c C11c C12c 1_555 1_555 109.97(4) n
C10c C11c H111c 1_555 1_555 109.37(10) n
C10c C11c H112c 1_555 1_555 109.38(9) n
C12c C11c H111c 1_555 1_555 109.37(10) n
C12c C11c H112c 1_555 1_555 109.37(10) n
H111c C11c H112c 1_555 1_555 109.37(13) n
C11c C12c H121c 1_555 1_555 109.47(12) n
C11c C12c H122c 1_555 1_555 109.47(8) n
C11c C12c H123c 1_555 1_555 109.47(13) n
H121c C12c H122c 1_555 1_555 109.47(14) n
H121c C12c H123c 1_555 1_555 109.47(14) n
H122c C12c H123c 1_555 1_555 109.47(12) n

loop_
_geom_bond_atom_site_label_1
_geom_bond_atom_site_label_2
_geom_bond_site_symmetry_2
_geom_bond_distance
_geom_bond_publ_flag
O1a C1a 1_555 1.3399(8) n
O1a C1 1_555 1.4772(9) n
C1a O1a 1_555 1.3399(8) n
C1a C2a 1_555 1.5023(11) n
C1a O2a 1_555 1.2013(10) n
C2a C1a 1_555 1.5023(11) n
C2a C3a 1_555 1.5303(9) n
C2a H21a 1_555 1.004(2) n
C2a H22a 1_555 1.003(2) n
O2a C1a 1_555 1.2013(10) n
C3a C2a 1_555 1.5303(9) n
C3a C4a 1_555 1.5241(8) n
C3a H31a 1_555 1.003(2) n
C3a H32a 1_555 1.0013(19) n
C4a C3a 1_555 1.5241(8) n
C4a C5a 1_555 1.5218(8) n
C4a H41a 1_555 1.0020(16) n
C4a H42a 1_555 0.998(2) n
C5a C4a 1_555 1.5218(8) n
C5a C6a 1_555 1.5211(8) n
C5a H51a 1_555 0.9995(15) n
C5a H52a 1_555 1.001(2) n
C6a C5a 1_555 1.5211(8) n
C6a C7a 1_555 1.5190(8) n
C6a H61a 1_555 0.9992(14) n
C6a H62a 1_555 0.999(2) n
C7a C6a 1_555 1.5190(8) n
C7a C8a 1_555 1.5240(8) n
C7a H71a 1_555 1.000(2) n
C7a H72a 1_555 0.9991(14) n
C8a C7a 1_555 1.5240(8) n
C8a C9a 1_555 1.5188(8) n
C8a H81a 1_555 0.9994(14) n
C8a H82a 1_555 0.999(2) n
C9a C8a 1_555 1.5188(8) n
C9a C10a 1_555 1.5243(8) n
C9a H91a 1_555 0.9984(14) n
C9a H92a 1_555 1.000(2) n
C10a C9a 1_555 1.5243(8) n
C10a C11a 1_555 1.5251(8) n
C10a H101a 1_555 0.9989(15) n
C10a H102a 1_555 0.999(2) n
C11a C10a 1_555 1.5251(8) n
C11a C12a 1_555 1.5258(8) n
C11a H111a 1_555 1.0006(16) n
C11a H112a 1_555 1.000(2) n
C12a C11a 1_555 1.5258(8) n
C12a H121a 1_555 1.000(2) n
C12a H122a 1_555 0.9991(16) n
C12a H123a 1_555 0.9997(15) n
C1 O1a 1_555 1.4772(9) n
C1 C2 1_555 1.5011(7) n
C1 H11 1_555 1.001(4) n
C1 H12 1_555 0.999(2) n
C2 C1 1_555 1.5011(7) n
C2 O1b 1_555 1.4738(10) n
C2 C3 1_555 1.5062(8) n
C2 H21 1_555 0.9991(15) n
O1b C2 1_555 1.4738(10) n
O1b C1b 1_555 1.3325(12) n
C1b O1b 1_555 1.3325(12) n
C1b C2b 1_555 1.4953(6) n
C1b O2b 1_555 1.199(3) n
C2b C1b 1_555 1.4953(6) n
C2b C3b 1_555 1.5189(8) n
C2b H21b 1_555 1.001(3) n
C2b H22b 1_555 1.000(2) n
O2b C1b 1_555 1.199(3) n
C3b C2b 1_555 1.5189(8) n
C3b C4b 1_555 1.5228(7) n
C3b H31b 1_555 1.001(2) n
C3b H32b 1_555 0.998(3) n
C4b C3b 1_555 1.5228(7) n
C4b C5b 1_555 1.5268(8) n
C4b H41b 1_555 1.001(2) n
C4b H42b 1_555 1.002(3) n
C5b C4b 1_555 1.5268(8) n
C5b C6b 1_555 1.5211(7) n
C5b H51b 1_555 1.000(3) n
C5b H52b 1_555 0.999(2) n
C6b C5b 1_555 1.5211(7) n
C6b C7b 1_555 1.5198(8) n
C6b H61b 1_555 0.998(3) n
C6b H62b 1_555 1.000(2) n
C7b C6b 1_555 1.5198(8) n
C7b C8b 1_555 1.5203(7) n
C7b H71b 1_555 0.999(3) n
C7b H72b 1_555 1.001(3) n
C8b C7b 1_555 1.5203(7) n
C8b C9b 1_555 1.4980(9) n
C8b H81b 1_555 1.000(3) n
C8b H82b 1_555 1.000(4) n
C9b C8b 1_555 1.4980(9) n
C9b C10b 1_555 1.3219(11) n
C9b H91b 1_555 0.999(3) n
C10b C9b 1_555 1.3219(11) n
C10b C11b 1_555 1.4985(9) n
C10b H101b 1_555 0.999(2) n
C11b C10b 1_555 1.4985(9) n
C11b C12b 1_555 1.5170(9) n
C11b H111b 1_555 1.000(2) n
C11b H112b 1_555 0.999(2) n
C12b C11b 1_555 1.5170(9) n
C12b C13b 1_555 1.5224(8) n
C12b H121b 1_555 0.999(2) n
C12b H122b 1_555 0.999(2) n
C13b C12b 1_555 1.5224(8) n
C13b C14b 1_555 1.5201(8) n
C13b H131b 1_555 1.000(2) n
C13b H132b 1_555 1.0013(19) n
C14b C13b 1_555 1.5201(8) n
C14b C15b 1_555 1.5191(8) n
C14b H141b 1_555 0.9993(19) n
C14b H142b 1_555 1.000(2) n
C15b C14b 1_555 1.5191(8) n
C15b C16b 1_555 1.5233(8) n
C15b H151b 1_555 1.0007(19) n
C15b H152b 1_555 1.000(2) n
C16b C15b 1_555 1.5233(8) n
C16b C17b 1_555 1.5221(8) n
C16b H161b 1_555 1.0000(19) n
C16b H162b 1_555 1.001(2) n
C17b C16b 1_555 1.5221(8) n
C17b C18b 1_555 1.5219(9) n
C17b H171b 1_555 1.0000(19) n
C17b H172b 1_555 1.000(2) n
C18b C17b 1_555 1.5219(9) n
C18b H181b 1_555 1.000(2) n
C18b H182b 1_555 0.999(2) n
C18b H183b 1_555 1.000(2) n
C3 C2 1_555 1.5062(8) n
C3 O1c 1_555 1.4807(15) n
C3 H31 1_555 0.9985(17) n
C3 H32 1_555 1.001(3) n
O1c C3 1_555 1.4807(15) n
O1c C1c 1_555 1.3453(12) n
C1c O1c 1_555 1.3453(12) n
C1c C2c 1_555 1.5042(7) n
C1c O2c 1_555 1.2018(18) n
C2c C1c 1_555 1.5042(7) n
C2c C3c 1_555 1.5224(8) n
C2c H21c 1_555 1.0009(19) n
C2c H22c 1_555 0.9997(19) n
O2c C1c 1_555 1.2018(18) n
C3c C2c 1_555 1.5224(8) n
C3c C4c 1_555 1.5269(8) n
C3c H31c 1_555 0.9999(14) n
C3c H32c 1_555 1.001(2) n
C4c C3c 1_555 1.5269(8) n
C4c C5c 1_555 1.5236(8) n
C4c H41c 1_555 1.0000(14) n
C4c H42c 1_555 1.001(2) n
C5c C4c 1_555 1.5236(8) n
C5c C6c 1_555 1.5242(8) n
C5c H51c 1_555 0.999(2) n
C5c H52c 1_555 0.9996(14) n
C6c C5c 1_555 1.5242(8) n
C6c C7c 1_555 1.5267(8) n
C6c H61c 1_555 1.0001(14) n
C6c H62c 1_555 1.000(2) n
C7c C6c 1_555 1.5267(8) n
C7c C8c 1_555 1.5214(8) n
C7c H71c 1_555 0.998(2) n
C7c H72c 1_555 0.9999(14) n
C8c C7c 1_555 1.5214(8) n
C8c C9c 1_555 1.5247(8) n
C8c H81c 1_555 1.000(2) n
C8c H82c 1_555 0.9993(14) n
C9c C8c 1_555 1.5247(8) n
C9c C10c 1_555 1.5246(8) n
C9c H91c 1_555 1.001(2) n
C9c H92c 1_555 0.9997(14) n
C10c C9c 1_555 1.5246(8) n
C10c C11c 1_555 1.5229(8) n
C10c H101c 1_555 1.000(2) n
C10c H102c 1_555 1.0006(14) n
C11c C10c 1_555 1.5229(8) n
C11c C12c 1_555 1.5206(8) n
C11c H111c 1_555 1.000(2) n
C11c H112c 1_555 0.9995(14) n
C12c C11c 1_555 1.5206(8) n
C12c H121c 1_555 0.999(2) n
C12c H122c 1_555 0.9987(16) n
C12c H123c 1_555 1.000(7) n
H121a C12a 1_555 1.000(2) n
H122a C12a 1_555 0.9991(16) n
H123a C12a 1_555 0.9997(15) n
H111a C11a 1_555 1.0006(16) n
H112a C11a 1_555 1.000(2) n
H101a C10a 1_555 0.9989(15) n
H102a C10a 1_555 0.999(2) n
H91a C9a 1_555 0.9984(14) n
H92a C9a 1_555 1.000(2) n
H81a C8a 1_555 0.9994(14) n
H82a C8a 1_555 0.999(2) n
H71a C7a 1_555 1.000(2) n
H72a C7a 1_555 0.9991(14) n
H61a C6a 1_555 0.9992(14) n
H62a C6a 1_555 0.999(2) n
H51a C5a 1_555 0.9995(15) n
H52a C5a 1_555 1.001(2) n
H41a C4a 1_555 1.0020(16) n
H42a C4a 1_555 0.998(2) n
H31a C3a 1_555 1.003(2) n
H32a C3a 1_555 1.0013(19) n
H21a C2a 1_555 1.004(2) n
H22a C2a 1_555 1.003(2) n
H11 C1 1_555 1.001(4) n
H12 C1 1_555 0.999(2) n
H181b C18b 1_555 1.000(2) n
H182b C18b 1_555 0.999(2) n
H183b C18b 1_555 1.000(2) n
H171b C17b 1_555 1.0000(19) n
H172b C17b 1_555 1.000(2) n
H161b C16b 1_555 1.0000(19) n
H162b C16b 1_555 1.001(2) n
H151b C15b 1_555 1.0007(19) n
H152b C15b 1_555 1.000(2) n
H141b C14b 1_555 0.9993(19) n
H142b C14b 1_555 1.000(2) n
H131b C13b 1_555 1.000(2) n
H132b C13b 1_555 1.0013(19) n
H121b C12b 1_555 0.999(2) n
H122b C12b 1_555 0.999(2) n
H111b C11b 1_555 1.000(2) n
H112b C11b 1_555 0.999(2) n
H101b C10b 1_555 0.999(2) n
H91b C9b 1_555 0.999(3) n
H81b C8b 1_555 1.000(3) n
H82b C8b 1_555 1.000(4) n
H71b C7b 1_555 0.999(3) n
H72b C7b 1_555 1.001(3) n
H61b C6b 1_555 0.998(3) n
H62b C6b 1_555 1.000(2) n
H51b C5b 1_555 1.000(3) n
H52b C5b 1_555 0.999(2) n
H41b C4b 1_555 1.001(2) n
H42b C4b 1_555 1.002(3) n
H31b C3b 1_555 1.001(2) n
H32b C3b 1_555 0.998(3) n
H21b C2b 1_555 1.001(3) n
H22b C2b 1_555 1.000(2) n
H21 C2 1_555 0.9991(15) n
H121c C12c 1_555 0.999(2) n
H122c C12c 1_555 0.9987(16) n
H123c C12c 1_555 1.000(7) n
H111c C11c 1_555 1.000(2) n
H112c C11c 1_555 0.9995(14) n
H101c C10c 1_555 1.000(2) n
H102c C10c 1_555 1.0006(14) n
H91c C9c 1_555 1.001(2) n
H92c C9c 1_555 0.9997(14) n
H81c C8c 1_555 1.000(2) n
H82c C8c 1_555 0.9993(14) n
H71c C7c 1_555 0.998(2) n
H72c C7c 1_555 0.9999(14) n
H61c C6c 1_555 1.0001(14) n
H62c C6c 1_555 1.000(2) n
H51c C5c 1_555 0.999(2) n
H52c C5c 1_555 0.9996(14) n
H41c C4c 1_555 1.0000(14) n
H42c C4c 1_555 1.001(2) n
H31c C3c 1_555 0.9999(14) n
H32c C3c 1_555 1.001(2) n
H21c C2c 1_555 1.0009(19) n
H22c C2c 1_555 0.9997(19) n
H31 C3 1_555 0.9985(17) n
H32 C3 1_555 1.001(3) n
